data_4083105
loop_
_publ_author_name
'Gu, Xiaoxia'
'Zhu, Xiancui'
'Wei, Yun'
'Wang, Shaowu'
'Zhou, Shuangliu'
'Zhang, Guangchao'
'Mu, Xiaolong'

_publ_section_title
;
 CNC-Pincer Rare-Earth Metal Amido Complexes with a Diarylamido Linked
 Biscarbene Ligand: Synthesis, Characterization, and Catalytic Activity
;
_journal_issue 9
_journal_name_full Organometallics
_journal_page_first 2372
_journal_paper_doi 10.1021/om500354s
_journal_volume 33
_journal_year 2014
_chemical_formula_sum 'C46 H66 Er N7 Si4'
_chemical_formula_weight 996.68
_chemical_name_systematic
; 
 ? 
;
_space_group_IT_number 14
_symmetry_cell_setting monoclinic
_symmetry_space_group_name_Hall '-P 2ybc'
_symmetry_space_group_name_H-M 'P 1 21/c 1'
_atom_sites_solution_hydrogens geom
_atom_sites_solution_primary direct
_atom_sites_solution_secondary difmap
_audit_creation_method SHELXL-97
_cell_angle_alpha 90.00
_cell_angle_beta 110.1740(10)
_cell_angle_gamma 90.00
_cell_formula_units_Z 4
_cell_length_a 20.8663(12)
_cell_length_b 12.5260(7)
_cell_length_c 20.5250(12)
_cell_measurement_reflns_used 9912
_cell_measurement_temperature 293(2)
_cell_measurement_theta_max 27.57
_cell_measurement_theta_min 2.40
_cell_volume 5035.5(5)
_computing_cell_refinement 'Bruker SMART'
_computing_data_collection 'Bruker SMART'
_computing_data_reduction 'Bruker SAINT'
_computing_molecular_graphics 'Bruker SHELXTL'
_computing_publication_material 'Bruker SHELXTL'
_computing_structure_refinement 'SHELXL-97 (Sheldrick, 1997)'
_computing_structure_solution 'SHELXS-97 (Sheldrick, 1990)'
_diffrn_ambient_temperature 293(2)
_diffrn_measured_fraction_theta_full 0.994
_diffrn_measured_fraction_theta_max 0.994
_diffrn_measurement_device_type 'CCD area detector'
_diffrn_measurement_method 'phi and omega scans'
_diffrn_radiation_monochromator graphite
_diffrn_radiation_source 'fine-focus sealed tube'
_diffrn_radiation_type MoK\a
_diffrn_radiation_wavelength 0.71073
_diffrn_reflns_av_R_equivalents 0.0448
_diffrn_reflns_av_sigmaI/netI 0.0464
_diffrn_reflns_limit_h_max 27
_diffrn_reflns_limit_h_min -27
_diffrn_reflns_limit_k_max 16
_diffrn_reflns_limit_k_min -16
_diffrn_reflns_limit_l_max 26
_diffrn_reflns_limit_l_min -25
_diffrn_reflns_number 42834
_diffrn_reflns_theta_full 27.60
_diffrn_reflns_theta_max 27.60
_diffrn_reflns_theta_min 1.93
_exptl_absorpt_coefficient_mu 1.799
_exptl_absorpt_correction_T_max 0.6328
_exptl_absorpt_correction_T_min 0.6055
_exptl_absorpt_correction_type multi-scan
_exptl_crystal_colour colorless
_exptl_crystal_density_diffrn 1.315
_exptl_crystal_density_method 'not measured'
_exptl_crystal_description block
_exptl_crystal_F_000 2060
_exptl_crystal_size_max 0.31
_exptl_crystal_size_mid 0.30
_exptl_crystal_size_min 0.28
_refine_diff_density_max 0.639
_refine_diff_density_min -0.453
_refine_diff_density_rms 0.077
_refine_ls_extinction_method none
_refine_ls_goodness_of_fit_ref 1.043
_refine_ls_hydrogen_treatment mixed
_refine_ls_matrix_type full
_refine_ls_number_parameters 537
_refine_ls_number_reflns 11612
_refine_ls_number_restraints 0
_refine_ls_restrained_S_all 1.043
_refine_ls_R_factor_all 0.0602
_refine_ls_R_factor_gt 0.0329
_refine_ls_shift/su_max 0.033
_refine_ls_shift/su_mean 0.000
_refine_ls_structure_factor_coef Fsqd
_refine_ls_weighting_details 'calc w=1/[\s^2^(Fo^2^)+(0.0300P)^2^+0.7522P] where P=(Fo^2^+2Fc^2^)/3'
_refine_ls_weighting_scheme calc
_refine_ls_wR_factor_gt 0.0649
_refine_ls_wR_factor_ref 0.0736
_reflns_number_gt 8458
_reflns_number_total 11612
_reflns_threshold_expression >2sigma(I)
_cod_data_source_file om500354s_si_002.cif
_cod_data_source_block 2
_cod_depositor_comments
;
The following automatic conversions were performed:

'_symmetry_cell_setting' value 'Monoclinic' changed to 'monoclinic'
according to
/usr/data/users/saulius/crontab/automatic-downloads/rss-feeds/ACS/lib/dictionaries/cif_core.dic
dictionary named 'cif_core.dic' version 2.4.2 from 2011-04-26.

Automatic conversion script
Id: cif_fix_values 2281 2013-09-26 08:29:07Z andrius 

 Adding full bibliography for 4083104--4083112.cif.
;
_cod_original_sg_symbol_H-M P2(1)/c
_cod_database_code 4083105

loop_
_symmetry_equiv_pos_as_xyz
'x, y, z'
'-x, y+1/2, -z+1/2'
'-x, -y, -z'
'x, -y-1/2, z-1/2'

loop_
_atom_site_label
_atom_site_type_symbol
_atom_site_fract_x
_atom_site_fract_y
_atom_site_fract_z
_atom_site_U_iso_or_equiv
_atom_site_adp_type
_atom_site_occupancy
_atom_site_symmetry_multiplicity
_atom_site_calc_flag
_atom_site_refinement_flags
C1 C 0.8403(2) 1.1037(4) 0.2473(2) 0.0726(12) Uani 1 1 d .
H1 H 0.8641 1.0395 0.2566 0.087 Uiso 1 1 calc R
C2 C 0.8533(3) 1.1740(6) 0.2025(3) 0.104(2) Uani 1 1 d .
H2 H 0.8854 1.1581 0.1818 0.125 Uiso 1 1 calc R
C3 C 0.8184(4) 1.2670(7) 0.1888(3) 0.135(3) Uani 1 1 d .
H3 H 0.8268 1.3154 0.1583 0.162 Uiso 1 1 calc R
C4 C 0.7717(4) 1.2912(6) 0.2183(4) 0.163(3) Uani 1 1 d .
H4 H 0.7478 1.3553 0.2081 0.196 Uiso 1 1 calc R
C5 C 0.7597(3) 1.2185(5) 0.2646(3) 0.115(2) Uani 1 1 d .
H5 H 0.7281 1.2346 0.2858 0.138 Uiso 1 1 calc R
C6 C 0.7945(2) 1.1237(3) 0.27854(18) 0.0511(9) Uani 1 1 d .
C7 C 0.7829(2) 1.0458(3) 0.32846(19) 0.0680(12) Uani 1 1 d .
H7A H 0.7395 1.0616 0.3338 0.082 Uiso 1 1 calc R
H7B H 0.7800 0.9746 0.3091 0.082 Uiso 1 1 calc R
C8 C 0.8957(2) 1.1068(3) 0.41696(19) 0.0584(11) Uani 1 1 d .
H8 H 0.9091 1.1543 0.3892 0.070 Uiso 1 1 calc R
C9 C 0.92976(19) 1.0837(3) 0.48319(19) 0.0502(9) Uani 1 1 d .
H9 H 0.9717 1.1116 0.5107 0.060 Uiso 1 1 calc R
C10 C 0.83250(16) 0.9849(2) 0.44976(16) 0.0376(7) Uani 1 1 d .
C11 C 0.90958(15) 0.9689(2) 0.57233(16) 0.0323(7) Uani 1 1 d .
C12 C 0.94540(17) 1.0379(3) 0.62577(17) 0.0422(8) Uani 1 1 d .
H12 H 0.9524 1.1080 0.6149 0.051 Uiso 1 1 calc R
C13 C 0.97096(18) 1.0058(3) 0.69467(17) 0.0452(8) Uani 1 1 d .
C14 C 0.96003(18) 0.9006(3) 0.70808(17) 0.0450(9) Uani 1 1 d .
H14 H 0.9778 0.8753 0.7534 0.054 Uiso 1 1 calc R
C15 C 0.92359(16) 0.8328(3) 0.65613(16) 0.0393(7) Uani 1 1 d .
H15 H 0.9176 0.7626 0.6677 0.047 Uiso 1 1 calc R
C16 C 0.89476(14) 0.8641(2) 0.58610(15) 0.0289(6) Uani 1 1 d .
C17 C 1.0067(2) 1.0844(3) 0.75120(19) 0.0674(12) Uani 1 1 d .
H17A H 0.9772 1.1026 0.7766 0.101 Uiso 1 1 calc R
H17B H 1.0177 1.1477 0.7308 0.101 Uiso 1 1 calc R
H17C H 1.0479 1.0530 0.7822 0.101 Uiso 1 1 calc R
C18 C 0.86998(15) 0.6880(2) 0.54539(15) 0.0314(7) Uani 1 1 d .
C19 C 0.93573(16) 0.6534(2) 0.55114(16) 0.0365(7) Uani 1 1 d .
H19 H 0.9684 0.7047 0.5528 0.044 Uiso 1 1 calc R
C20 C 0.95420(18) 0.5483(3) 0.55445(17) 0.0432(8) Uani 1 1 d .
H20 H 0.9990 0.5304 0.5597 0.052 Uiso 1 1 calc R
C21 C 0.90715(18) 0.4680(3) 0.55011(18) 0.0453(9) Uani 1 1 d .
C22 C 0.84297(17) 0.4984(3) 0.54705(17) 0.0424(8) Uani 1 1 d .
H22 H 0.8107 0.4460 0.5449 0.051 Uiso 1 1 calc R
C23 C 0.82466(15) 0.6058(2) 0.54709(15) 0.0324(7) Uani 1 1 d .
C24 C 0.9252(2) 0.3518(3) 0.5484(3) 0.0771(14) Uani 1 1 d .
H24A H 0.9517 0.3286 0.5944 0.116 Uiso 1 1 calc R
H24B H 0.9512 0.3424 0.5184 0.116 Uiso 1 1 calc R
H24C H 0.8841 0.3102 0.5314 0.116 Uiso 1 1 calc R
C27 C 0.71598(16) 0.7088(2) 0.52092(16) 0.0341(7) Uani 1 1 d .
C25 C 0.73441(17) 0.5701(3) 0.59584(18) 0.0428(8) Uani 1 1 d .
H25 H 0.7551 0.5115 0.6227 0.051 Uiso 1 1 calc R
C26 C 0.67488(17) 0.6142(3) 0.59149(18) 0.0443(8) Uani 1 1 d .
H26 H 0.6462 0.5927 0.6150 0.053 Uiso 1 1 calc R
C28 C 0.60497(16) 0.7704(3) 0.52928(19) 0.0458(9) Uani 1 1 d .
H28A H 0.5992 0.8069 0.4860 0.055 Uiso 1 1 calc R
H28B H 0.6142 0.8239 0.5655 0.055 Uiso 1 1 calc R
C29 C 0.53999(17) 0.7137(3) 0.5232(2) 0.0445(8) Uani 1 1 d .
C30 C 0.52005(19) 0.6995(3) 0.5804(2) 0.0547(10) Uani 1 1 d .
H30 H 0.5471 0.7271 0.6231 0.066 Uiso 1 1 calc R
C31 C 0.4612(2) 0.6458(3) 0.5755(3) 0.0666(12) Uani 1 1 d .
H31 H 0.4489 0.6367 0.6145 0.080 Uiso 1 1 calc R
C32 C 0.4209(2) 0.6056(4) 0.5130(3) 0.0758(14) Uani 1 1 d .
H32 H 0.3815 0.5680 0.5095 0.091 Uiso 1 1 calc R
C33 C 0.4386(2) 0.6208(4) 0.4556(3) 0.0771(14) Uani 1 1 d .
H33 H 0.4103 0.5952 0.4128 0.092 Uiso 1 1 calc R
C34 C 0.4981(2) 0.6737(3) 0.4604(2) 0.0615(11) Uani 1 1 d .
H34 H 0.5100 0.6825 0.4210 0.074 Uiso 1 1 calc R
C35 C 0.6117(2) 0.6627(4) 0.3506(2) 0.0743(13) Uani 1 1 d .
H35A H 0.6224 0.6736 0.3995 0.111 Uiso 1 1 calc R
H35B H 0.5775 0.6080 0.3348 0.111 Uiso 1 1 calc R
H35C H 0.5946 0.7280 0.3262 0.111 Uiso 1 1 calc R
C36 C 0.6632(2) 0.5958(4) 0.2374(2) 0.0764(14) Uani 1 1 d .
H36A H 0.6514 0.6624 0.2131 0.115 Uiso 1 1 calc R
H36B H 0.6243 0.5493 0.2235 0.115 Uiso 1 1 calc R
H36C H 0.7000 0.5631 0.2268 0.115 Uiso 1 1 calc R
C37 C 0.7119(2) 0.4870(3) 0.3762(2) 0.0771(13) Uani 1 1 d .
H37A H 0.7531 0.4607 0.3710 0.116 Uiso 1 1 calc R
H37B H 0.6752 0.4381 0.3548 0.116 Uiso 1 1 calc R
H37C H 0.7184 0.4937 0.4246 0.116 Uiso 1 1 calc R
C38 C 0.8572(2) 0.5661(3) 0.3396(2) 0.0713(13) Uani 1 1 d .
H38A H 0.8682 0.5403 0.3862 0.107 Uiso 1 1 calc R
H38B H 0.8978 0.5669 0.3275 0.107 Uiso 1 1 calc R
H38C H 0.8239 0.5202 0.3083 0.107 Uiso 1 1 calc R
C39 C 0.89694(18) 0.7894(3) 0.3835(2) 0.0549(10) Uani 1 1 d .
H39A H 0.8862 0.8633 0.3727 0.082 Uiso 1 1 calc R
H39B H 0.9358 0.7701 0.3711 0.082 Uiso 1 1 calc R
H39C H 0.9072 0.7781 0.4323 0.082 Uiso 1 1 calc R
C40 C 0.7993(2) 0.7513(4) 0.2414(2) 0.0726(13) Uani 1 1 d .
H40A H 0.7897 0.6906 0.2110 0.109 Uiso 1 1 calc R
H40B H 0.8369 0.7906 0.2365 0.109 Uiso 1 1 calc R
H40C H 0.7598 0.7965 0.2296 0.109 Uiso 1 1 calc R
C41 C 0.6191(2) 0.9178(4) 0.2636(2) 0.0798(14) Uani 1 1 d .
H41A H 0.6457 0.9671 0.2476 0.120 Uiso 1 1 calc R
H41B H 0.5768 0.9035 0.2267 0.120 Uiso 1 1 calc R
H41C H 0.6440 0.8524 0.2776 0.120 Uiso 1 1 calc R
C42 C 0.5166(2) 0.9219(4) 0.3373(3) 0.0879(16) Uani 1 1 d .
H42A H 0.5198 0.8456 0.3420 0.132 Uiso 1 1 calc R
H42B H 0.4820 0.9401 0.2940 0.132 Uiso 1 1 calc R
H42C H 0.5048 0.9516 0.3749 0.132 Uiso 1 1 calc R
C43 C 0.5829(2) 1.1217(4) 0.3158(3) 0.0877(15) Uani 1 1 d .
H43A H 0.5676 1.1563 0.3496 0.132 Uiso 1 1 calc R
H43B H 0.5480 1.1270 0.2708 0.132 Uiso 1 1 calc R
H43C H 0.6238 1.1557 0.3148 0.132 Uiso 1 1 calc R
C44 C 0.73549(18) 0.9807(3) 0.56823(17) 0.0496(9) Uani 1 1 d .
H44A H 0.7240 0.9069 0.5705 0.074 Uiso 1 1 calc R
H44B H 0.7311 1.0183 0.6072 0.074 Uiso 1 1 calc R
H44C H 0.7817 0.9862 0.5692 0.074 Uiso 1 1 calc R
C45 C 0.7147(2) 1.1732(3) 0.4776(2) 0.0693(12) Uani 1 1 d .
H45A H 0.7594 1.1623 0.4753 0.104 Uiso 1 1 calc R
H45B H 0.7182 1.2163 0.5174 0.104 Uiso 1 1 calc R
H45C H 0.6865 1.2088 0.4363 0.104 Uiso 1 1 calc R
C46 C 0.5949(2) 1.0693(3) 0.5024(2) 0.0701(12) Uani 1 1 d .
H46A H 0.5630 1.1043 0.4628 0.105 Uiso 1 1 calc R
H46B H 0.6046 1.1146 0.5423 0.105 Uiso 1 1 calc R
H46C H 0.5756 1.0034 0.5108 0.105 Uiso 1 1 calc R
N1 N 0.83677(15) 1.0471(2) 0.39746(14) 0.0449(7) Uani 1 1 d .
N2 N 0.89052(13) 1.00995(19) 0.50326(13) 0.0352(6) Uani 1 1 d .
N3 N 0.85163(12) 0.79621(19) 0.53618(13) 0.0309(6) Uani 1 1 d .
N4 N 0.75943(12) 0.6282(2) 0.55279(13) 0.0339(6) Uani 1 1 d .
N5 N 0.66418(13) 0.6978(2) 0.54538(14) 0.0371(6) Uani 1 1 d .
N6 N 0.75434(13) 0.7143(2) 0.36296(13) 0.0374(6) Uani 1 1 d .
N7 N 0.66589(13) 0.9563(2) 0.41660(14) 0.0431(7) Uani 1 1 d .
Si1 Si 0.69051(5) 0.62063(9) 0.33342(5) 0.0479(3) Uani 1 1 d .
Si2 Si 0.82193(5) 0.70488(8) 0.33339(5) 0.0439(2) Uani 1 1 d .
Si3 Si 0.60078(6) 0.97734(9) 0.33956(6) 0.0580(3) Uani 1 1 d .
Si4 Si 0.67598(5) 1.04116(8) 0.48526(6) 0.0470(3) Uani 1 1 d .
Er1 Er 0.752120(7) 0.833109(11) 0.444124(7) 0.03145(5) Uani 1 1 d .

loop_
_atom_site_aniso_label
_atom_site_aniso_U_11
_atom_site_aniso_U_22
_atom_site_aniso_U_33
_atom_site_aniso_U_23
_atom_site_aniso_U_13
_atom_site_aniso_U_12
C1 0.075(3) 0.079(3) 0.064(3) -0.004(3) 0.023(3) 0.001(3)
C2 0.091(4) 0.162(6) 0.058(3) 0.005(4) 0.027(3) -0.019(4)
C3 0.135(7) 0.168(7) 0.097(5) 0.084(5) 0.034(5) -0.005(5)
C4 0.196(8) 0.114(5) 0.203(8) 0.114(6) 0.099(7) 0.066(5)
C5 0.143(6) 0.106(4) 0.117(5) 0.047(4) 0.073(4) 0.055(4)
C6 0.062(3) 0.053(2) 0.033(2) 0.0105(17) 0.0090(19) 0.0037(19)
C7 0.073(3) 0.071(3) 0.043(2) 0.017(2) -0.002(2) -0.017(2)
C8 0.070(3) 0.054(2) 0.043(2) 0.0111(18) 0.009(2) -0.022(2)
C9 0.054(2) 0.0402(19) 0.049(2) 0.0068(17) 0.0079(19) -0.0161(17)
C10 0.0421(19) 0.0319(17) 0.0351(18) 0.0048(14) 0.0085(15) 0.0045(14)
C11 0.0309(17) 0.0340(17) 0.0305(17) -0.0005(13) 0.0088(14) -0.0002(13)
C12 0.048(2) 0.0345(17) 0.042(2) -0.0032(15) 0.0127(17) -0.0042(15)
C13 0.050(2) 0.049(2) 0.0338(19) -0.0099(16) 0.0115(16) -0.0042(17)
C14 0.051(2) 0.053(2) 0.0257(18) 0.0024(15) 0.0074(16) -0.0003(17)
C15 0.0448(19) 0.0380(17) 0.0331(17) 0.0054(15) 0.0112(15) 0.0010(16)
C16 0.0242(15) 0.0341(16) 0.0282(16) -0.0016(12) 0.0090(13) 0.0024(12)
C17 0.083(3) 0.069(3) 0.040(2) -0.018(2) 0.010(2) -0.014(2)
C18 0.0315(17) 0.0339(18) 0.0260(16) 0.0015(12) 0.0065(13) 0.0038(13)
C19 0.0322(17) 0.0400(19) 0.0391(18) 0.0017(15) 0.0145(15) 0.0010(14)
C20 0.041(2) 0.049(2) 0.040(2) 0.0059(16) 0.0150(16) 0.0180(17)
C21 0.052(2) 0.0393(19) 0.050(2) 0.0065(16) 0.0239(18) 0.0181(17)
C22 0.046(2) 0.0300(17) 0.051(2) 0.0003(15) 0.0173(17) -0.0001(15)
C23 0.0292(17) 0.0348(17) 0.0303(17) 0.0028(13) 0.0067(14) 0.0028(13)
C24 0.086(3) 0.046(2) 0.115(4) 0.009(2) 0.054(3) 0.021(2)
C27 0.0295(17) 0.0350(16) 0.0363(18) -0.0032(14) 0.0095(15) -0.0001(14)
C25 0.038(2) 0.0391(19) 0.053(2) 0.0107(16) 0.0170(17) 0.0003(15)
C26 0.040(2) 0.046(2) 0.049(2) 0.0079(17) 0.0180(17) -0.0053(16)
C28 0.038(2) 0.045(2) 0.060(2) 0.0020(17) 0.0225(18) 0.0067(16)
C29 0.0339(19) 0.0396(18) 0.061(2) -0.0028(17) 0.0185(18) 0.0056(15)
C30 0.043(2) 0.059(2) 0.066(3) 0.002(2) 0.024(2) 0.0039(18)
C31 0.057(3) 0.067(3) 0.091(4) 0.009(2) 0.045(3) 0.005(2)
C32 0.052(3) 0.068(3) 0.116(4) -0.012(3) 0.040(3) -0.014(2)
C33 0.053(3) 0.084(3) 0.091(4) -0.024(3) 0.022(3) -0.020(2)
C34 0.051(2) 0.071(3) 0.067(3) -0.012(2) 0.027(2) -0.005(2)
C35 0.044(2) 0.101(4) 0.079(3) -0.027(3) 0.024(2) -0.015(2)
C36 0.069(3) 0.104(4) 0.050(3) -0.027(2) 0.012(2) -0.023(3)
C37 0.074(3) 0.062(3) 0.091(4) -0.002(2) 0.023(3) -0.018(2)
C38 0.056(3) 0.070(3) 0.097(4) -0.009(3) 0.039(3) 0.014(2)
C39 0.045(2) 0.063(2) 0.061(3) 0.009(2) 0.023(2) 0.0008(19)
C40 0.074(3) 0.102(4) 0.050(3) 0.008(2) 0.031(2) 0.004(3)
C41 0.064(3) 0.109(4) 0.051(3) -0.009(3) 0.000(2) 0.010(3)
C42 0.044(3) 0.113(4) 0.090(4) 0.002(3) 0.001(2) 0.018(3)
C43 0.083(4) 0.085(3) 0.080(3) 0.023(3) 0.009(3) 0.040(3)
C44 0.053(2) 0.048(2) 0.046(2) -0.0115(17) 0.0138(18) 0.0028(17)
C45 0.087(3) 0.048(2) 0.075(3) -0.003(2) 0.031(3) 0.009(2)
C46 0.066(3) 0.066(3) 0.084(3) -0.001(2) 0.034(3) 0.022(2)
N1 0.0534(19) 0.0378(15) 0.0345(16) 0.0093(12) 0.0037(14) -0.0041(13)
N2 0.0396(15) 0.0297(13) 0.0321(15) 0.0019(11) 0.0069(12) -0.0037(12)
N3 0.0296(14) 0.0262(12) 0.0345(15) 0.0032(11) 0.0080(12) 0.0016(10)
N4 0.0301(15) 0.0326(13) 0.0382(15) -0.0006(12) 0.0107(12) -0.0005(11)
N5 0.0308(15) 0.0358(15) 0.0455(17) 0.0008(12) 0.0140(13) 0.0002(11)
N6 0.0330(15) 0.0457(15) 0.0325(15) -0.0045(12) 0.0102(12) 0.0007(12)
N7 0.0370(16) 0.0432(16) 0.0432(17) 0.0015(13) 0.0063(13) 0.0122(13)
Si1 0.0400(6) 0.0579(6) 0.0440(6) -0.0138(5) 0.0122(5) -0.0059(5)
Si2 0.0404(6) 0.0528(6) 0.0414(6) 0.0005(5) 0.0178(5) 0.0060(4)
Si3 0.0443(6) 0.0679(7) 0.0513(7) 0.0029(6) 0.0030(5) 0.0187(5)
Si4 0.0482(6) 0.0398(5) 0.0541(6) -0.0020(5) 0.0188(5) 0.0116(4)
Er1 0.02783(8) 0.03376(7) 0.02964(8) 0.00098(7) 0.00591(5) 0.00298(7)

loop_
_atom_type_symbol
_atom_type_description
_atom_type_scat_dispersion_real
_atom_type_scat_dispersion_imag
_atom_type_scat_source
C C 0.0033 0.0016 'International Tables Vol C Tables 4.2.6.8 and 6.1.1.4'
H H 0.0000 0.0000 'International Tables Vol C Tables 4.2.6.8 and 6.1.1.4'
N N 0.0061 0.0033 'International Tables Vol C Tables 4.2.6.8 and 6.1.1.4'
Er Er -0.2586 4.9576 'International Tables Vol C Tables 4.2.6.8 and 6.1.1.4'
Si Si 0.0817 0.0704 'International Tables Vol C Tables 4.2.6.8 and 6.1.1.4'

loop_
_geom_angle_atom_site_label_1
_geom_angle_atom_site_label_2
_geom_angle_atom_site_label_3
_geom_angle
C6 C1 C2 122.6(5)
C6 C1 H1 118.7
C2 C1 H1 118.7
C3 C2 C1 118.6(6)
C3 C2 H2 120.7
C1 C2 H2 120.7
C4 C3 C2 121.4(6)
C4 C3 H3 119.3
C2 C3 H3 119.3
C3 C4 C5 119.0(6)
C3 C4 H4 120.5
C5 C4 H4 120.5
C6 C5 C4 120.1(6)
C6 C5 H5 120.0
C4 C5 H5 120.0
C1 C6 C5 118.2(4)
C1 C6 C7 121.0(4)
C5 C6 C7 120.7(4)
N1 C7 C6 113.7(3)
N1 C7 H7A 108.8
C6 C7 H7A 108.8
N1 C7 H7B 108.8
C6 C7 H7B 108.8
H7A C7 H7B 107.7
C9 C8 N1 106.8(3)
C9 C8 H8 126.6
N1 C8 H8 126.6
C8 C9 N2 106.6(3)
C8 C9 H9 126.7
N2 C9 H9 126.7
N1 C10 N2 102.9(3)
N1 C10 Er1 128.7(2)
N2 C10 Er1 127.3(2)
C12 C11 C16 121.2(3)
C12 C11 N2 116.6(3)
C16 C11 N2 122.1(3)
C13 C12 C11 122.4(3)
C13 C12 H12 118.8
C11 C12 H12 118.8
C14 C13 C12 116.6(3)
C14 C13 C17 122.8(3)
C12 C13 C17 120.6(3)
C15 C14 C13 121.5(3)
C15 C14 H14 119.3
C13 C14 H14 119.3
C14 C15 C16 123.3(3)
C14 C15 H15 118.4
C16 C15 H15 118.4
N3 C16 C11 123.7(3)
N3 C16 C15 121.3(3)
C11 C16 C15 114.9(3)
C13 C17 H17A 109.5
C13 C17 H17B 109.5
H17A C17 H17B 109.5
C13 C17 H17C 109.5
H17A C17 H17C 109.5
H17B C17 H17C 109.5
N3 C18 C19 121.5(3)
N3 C18 C23 123.8(3)
C19 C18 C23 114.7(3)
C20 C19 C18 123.5(3)
C20 C19 H19 118.3
C18 C19 H19 118.3
C19 C20 C21 120.9(3)
C19 C20 H20 119.5
C21 C20 H20 119.5
C22 C21 C20 117.4(3)
C22 C21 C24 120.9(3)
C20 C21 C24 121.7(3)
C21 C22 C23 121.9(3)
C21 C22 H22 119.0
C23 C22 H22 119.0
C22 C23 C18 121.2(3)
C22 C23 N4 117.1(3)
C18 C23 N4 121.6(3)
C21 C24 H24A 109.5
C21 C24 H24B 109.5
H24A C24 H24B 109.5
C21 C24 H24C 109.5
H24A C24 H24C 109.5
H24B C24 H24C 109.5
N5 C27 N4 103.4(3)
N5 C27 Er1 138.7(2)
N4 C27 Er1 117.8(2)
C26 C25 N4 106.8(3)
C26 C25 H25 126.6
N4 C25 H25 126.6
C25 C26 N5 106.7(3)
C25 C26 H26 126.7
N5 C26 H26 126.7
N5 C28 C29 113.0(3)
N5 C28 H28A 109.0
C29 C28 H28A 109.0
N5 C28 H28B 109.0
C29 C28 H28B 109.0
H28A C28 H28B 107.8
C34 C29 C30 117.9(3)
C34 C29 C28 120.9(3)
C30 C29 C28 121.3(3)
C31 C30 C29 121.5(4)
C31 C30 H30 119.2
C29 C30 H30 119.2
C32 C31 C30 119.7(4)
C32 C31 H31 120.2
C30 C31 H31 120.2
C33 C32 C31 119.9(4)
C33 C32 H32 120.1
C31 C32 H32 120.1
C32 C33 C34 120.7(4)
C32 C33 H33 119.7
C34 C33 H33 119.7
C29 C34 C33 120.3(4)
C29 C34 H34 119.8
C33 C34 H34 119.8
Si1 C35 H35A 109.5
Si1 C35 H35B 109.5
H35A C35 H35B 109.5
Si1 C35 H35C 109.5
H35A C35 H35C 109.5
H35B C35 H35C 109.5
Si1 C36 H36A 109.5
Si1 C36 H36B 109.5
H36A C36 H36B 109.5
Si1 C36 H36C 109.5
H36A C36 H36C 109.5
H36B C36 H36C 109.5
Si1 C37 H37A 109.5
Si1 C37 H37B 109.5
H37A C37 H37B 109.5
Si1 C37 H37C 109.5
H37A C37 H37C 109.5
H37B C37 H37C 109.5
Si2 C38 H38A 109.5
Si2 C38 H38B 109.5
H38A C38 H38B 109.5
Si2 C38 H38C 109.5
H38A C38 H38C 109.5
H38B C38 H38C 109.5
Si2 C39 H39A 109.5
Si2 C39 H39B 109.5
H39A C39 H39B 109.5
Si2 C39 H39C 109.5
H39A C39 H39C 109.5
H39B C39 H39C 109.5
Si2 C40 H40A 109.5
Si2 C40 H40B 109.5
H40A C40 H40B 109.5
Si2 C40 H40C 109.5
H40A C40 H40C 109.5
H40B C40 H40C 109.5
Si3 C41 H41A 109.5
Si3 C41 H41B 109.5
H41A C41 H41B 109.5
Si3 C41 H41C 109.5
H41A C41 H41C 109.5
H41B C41 H41C 109.5
Si3 C42 H42A 109.5
Si3 C42 H42B 109.5
H42A C42 H42B 109.5
Si3 C42 H42C 109.5
H42A C42 H42C 109.5
H42B C42 H42C 109.5
Si3 C43 H43A 109.5
Si3 C43 H43B 109.5
H43A C43 H43B 109.5
Si3 C43 H43C 109.5
H43A C43 H43C 109.5
H43B C43 H43C 109.5
Si4 C44 H44A 109.5
Si4 C44 H44B 109.5
H44A C44 H44B 109.5
Si4 C44 H44C 109.5
H44A C44 H44C 109.5
H44B C44 H44C 109.5
Si4 C45 H45A 109.5
Si4 C45 H45B 109.5
H45A C45 H45B 109.5
Si4 C45 H45C 109.5
H45A C45 H45C 109.5
H45B C45 H45C 109.5
Si4 C46 H46A 109.5
Si4 C46 H46B 109.5
H46A C46 H46B 109.5
Si4 C46 H46C 109.5
H46A C46 H46C 109.5
H46B C46 H46C 109.5
C10 N1 C8 112.3(3)
C10 N1 C7 121.3(3)
C8 N1 C7 126.5(3)
C10 N2 C9 111.4(3)
C10 N2 C11 125.7(3)
C9 N2 C11 122.9(3)
C16 N3 C18 114.4(2)
C16 N3 Er1 130.22(19)
C18 N3 Er1 115.33(19)
C27 N4 C25 111.2(3)
C27 N4 C23 126.8(3)
C25 N4 C23 121.9(3)
C27 N5 C26 111.9(3)
C27 N5 C28 124.8(3)
C26 N5 C28 123.1(3)
Si2 N6 Si1 117.22(15)
Si2 N6 Er1 122.43(14)
Si1 N6 Er1 120.11(13)
Si3 N7 Si4 119.68(15)
Si3 N7 Er1 129.62(15)
Si4 N7 Er1 110.55(13)
N6 Si1 C37 114.48(17)
N6 Si1 C35 111.41(16)
C37 Si1 C35 104.3(2)
N6 Si1 C36 113.58(17)
C37 Si1 C36 106.3(2)
C35 Si1 C36 106.0(2)
N6 Si2 C40 112.45(17)
N6 Si2 C38 113.00(17)
C40 Si2 C38 108.2(2)
N6 Si2 C39 113.44(15)
C40 Si2 C39 104.47(19)
C38 Si2 C39 104.60(19)
N7 Si3 C42 113.79(19)
N7 Si3 C43 114.33(19)
C42 Si3 C43 104.4(2)
N7 Si3 C41 112.39(17)
C42 Si3 C41 106.8(2)
C43 Si3 C41 104.2(2)
N7 Si4 C45 114.35(17)
N7 Si4 C46 113.97(17)
C45 Si4 C46 107.06(19)
N7 Si4 C44 110.37(14)
C45 Si4 C44 105.16(18)
C46 Si4 C44 105.17(18)
N6 Er1 N7 118.63(9)
N6 Er1 N3 103.32(9)
N7 Er1 N3 137.88(9)
N6 Er1 C27 98.18(10)
N7 Er1 C27 101.09(10)
N3 Er1 C27 75.13(9)
N6 Er1 C10 110.57(10)
N7 Er1 C10 87.52(10)
N3 Er1 C10 73.60(9)
C27 Er1 C10 141.39(10)

loop_
_geom_bond_atom_site_label_1
_geom_bond_atom_site_label_2
_geom_bond_distance
C1 C6 1.346(5)
C1 C2 1.365(7)
C1 H1 0.9300
C2 C3 1.351(8)
C2 H2 0.9300
C3 C4 1.348(9)
C3 H3 0.9300
C4 C5 1.399(8)
C4 H4 0.9300
C5 C6 1.370(6)
C5 H5 0.9300
C6 C7 1.494(5)
C7 N1 1.473(4)
C7 H7A 0.9700
C7 H7B 0.9700
C8 C9 1.331(5)
C8 N1 1.375(4)
C8 H8 0.9300
C9 N2 1.388(4)
C9 H9 0.9300
C10 N1 1.354(4)
C10 N2 1.361(4)
C10 Er1 2.511(3)
C11 C12 1.394(4)
C11 C16 1.400(4)
C11 N2 1.429(4)
C12 C13 1.388(4)
C12 H12 0.9300
C13 C14 1.380(5)
C13 C17 1.509(4)
C14 C15 1.370(4)
C14 H14 0.9300
C15 C16 1.409(4)
C15 H15 0.9300
C16 N3 1.395(4)
C17 H17A 0.9600
C17 H17B 0.9600
C17 H17C 0.9600
C18 N3 1.404(3)
C18 C19 1.404(4)
C18 C23 1.407(4)
C19 C20 1.367(4)
C19 H19 0.9300
C20 C21 1.387(5)
C20 H20 0.9300
C21 C22 1.373(4)
C21 C24 1.507(5)
C22 C23 1.399(4)
C22 H22 0.9300
C23 N4 1.434(4)
C24 H24A 0.9600
C24 H24B 0.9600
C24 H24C 0.9600
C27 N5 1.347(4)
C27 N4 1.364(4)
C27 Er1 2.509(3)
C25 C26 1.334(4)
C25 N4 1.379(4)
C25 H25 0.9300
C26 N5 1.377(4)
C26 H26 0.9300
C28 N5 1.477(4)
C28 C29 1.497(5)
C28 H28A 0.9700
C28 H28B 0.9700
C29 C34 1.379(5)
C29 C30 1.385(5)
C30 C31 1.374(5)
C30 H30 0.9300
C31 C32 1.364(6)
C31 H31 0.9300
C32 C33 1.363(6)
C32 H32 0.9300
C33 C34 1.381(5)
C33 H33 0.9300
C34 H34 0.9300
C35 Si1 1.873(4)
C35 H35A 0.9600
C35 H35B 0.9600
C35 H35C 0.9600
C36 Si1 1.878(4)
C36 H36A 0.9600
C36 H36B 0.9600
C36 H36C 0.9600
C37 Si1 1.871(4)
C37 H37A 0.9600
C37 H37B 0.9600
C37 H37C 0.9600
C38 Si2 1.875(4)
C38 H38A 0.9600
C38 H38B 0.9600
C38 H38C 0.9600
C39 Si2 1.876(4)
C39 H39A 0.9600
C39 H39B 0.9600
C39 H39C 0.9600
C40 Si2 1.874(4)
C40 H40A 0.9600
C40 H40B 0.9600
C40 H40C 0.9600
C41 Si3 1.883(4)
C41 H41A 0.9600
C41 H41B 0.9600
C41 H41C 0.9600
C42 Si3 1.876(5)
C42 H42A 0.9600
C42 H42B 0.9600
C42 H42C 0.9600
C43 Si3 1.877(4)
C43 H43A 0.9600
C43 H43B 0.9600
C43 H43C 0.9600
C44 Si4 1.886(3)
C44 H44A 0.9600
C44 H44B 0.9600
C44 H44C 0.9600
C45 Si4 1.871(4)
C45 H45A 0.9600
C45 H45B 0.9600
C45 H45C 0.9600
C46 Si4 1.876(4)
C46 H46A 0.9600
C46 H46B 0.9600
C46 H46C 0.9600
N3 Er1 2.321(2)
N6 Si2 1.721(3)
N6 Si1 1.721(3)
N6 Er1 2.246(3)
N7 Si3 1.713(3)
N7 Si4 1.719(3)
N7 Er1 2.288(3)
